data_7037156
loop_
_publ_author_name
'Mardanya, Sourav'
'Karmakar, Srikanta'
'Bar, Manoranjan'
'Baitalik, Sujoy'

_publ_section_title
;
 Pyrene-biimidazole based Ru(ii) and Os(ii) complexes as highly efficient
 probes for the visible and near-infrared detection of cyanide in aqueous
 media.
;
_journal_issue 48
_journal_name_full 'Dalton transactions (Cambridge, England : 2003)'
_journal_page_first 21053
_journal_page_last 21072
_journal_paper_doi 10.1039/c5dt03766b
_journal_volume 44
_journal_year 2015
_chemical_formula_sum 'C43 H35 Cl2 N9 O10 Ru'
_chemical_formula_weight 1009.77
_chemical_name_systematic
; 
 ? 
;
_space_group_IT_number 14
_symmetry_cell_setting monoclinic
_symmetry_space_group_name_Hall '-P 2ybc'
_symmetry_space_group_name_H-M 'P 1 21/c 1'
_atom_sites_solution_hydrogens geom
_atom_sites_solution_primary direct
_atom_sites_solution_secondary difmap
_audit_creation_method SHELXL-97
_audit_update_record
;
2015-06-30 deposited with the CCDC.
2015-11-06 downloaded from the CCDC.
;
_cell_angle_alpha 90.00
_cell_angle_beta 90.00
_cell_angle_gamma 90.00
_cell_formula_units_Z 4
_cell_length_a 11.4961(4)
_cell_length_b 30.8004(10)
_cell_length_c 12.1865(4)
_cell_measurement_reflns_used 8001
_cell_measurement_temperature 273(2)
_cell_measurement_theta_max 22.50
_cell_measurement_theta_min 2.21
_cell_volume 4315.1(2)
_computing_cell_refinement 'Bruker SAINT'
_computing_data_collection 'Bruker APEX2'
_computing_data_reduction 'Bruker SAINT'
_computing_molecular_graphics 'Bruker SHELXTL'
_computing_publication_material 'Bruker SHELXTL'
_computing_structure_refinement 'SHELXL-97 (Sheldrick, 2008)'
_computing_structure_solution 'SHELXS-97 (Sheldrick, 2008)'
_diffrn_ambient_temperature 273(2)
_diffrn_measured_fraction_theta_full 0.950
_diffrn_measured_fraction_theta_max 0.950
_diffrn_measurement_device_type 'Bruker APEX-II CCD'
_diffrn_measurement_method '\f and \w scans'
_diffrn_radiation_monochromator graphite
_diffrn_radiation_source 'fine-focus sealed tube'
_diffrn_radiation_type MoK\a
_diffrn_radiation_wavelength 0.71073
_diffrn_reflns_av_R_equivalents 0.1004
_diffrn_reflns_av_sigmaI/netI 0.1511
_diffrn_reflns_limit_h_max 14
_diffrn_reflns_limit_h_min -14
_diffrn_reflns_limit_k_max 38
_diffrn_reflns_limit_k_min -39
_diffrn_reflns_limit_l_max 15
_diffrn_reflns_limit_l_min -15
_diffrn_reflns_number 56386
_diffrn_reflns_theta_full 27.50
_diffrn_reflns_theta_max 27.50
_diffrn_reflns_theta_min 1.32
_exptl_absorpt_coefficient_mu 0.557
_exptl_absorpt_correction_T_max 0.9242
_exptl_absorpt_correction_T_min 0.8012
_exptl_absorpt_correction_type multi-scan
_exptl_absorpt_process_details 'SADABS (Sheldrick, 1997)'
_exptl_crystal_colour red
_exptl_crystal_density_diffrn 1.554
_exptl_crystal_density_method 'not measured'
_exptl_crystal_description diamond
_exptl_crystal_F_000 2056
_exptl_crystal_size_max 0.48
_exptl_crystal_size_mid 0.45
_exptl_crystal_size_min 0.41
_refine_diff_density_max 0.568
_refine_diff_density_min -0.693
_refine_diff_density_rms 0.081
_refine_ls_extinction_method none
_refine_ls_goodness_of_fit_ref 0.703
_refine_ls_hydrogen_treatment constr
_refine_ls_matrix_type full
_refine_ls_number_parameters 588
_refine_ls_number_reflns 9382
_refine_ls_number_restraints 0
_refine_ls_restrained_S_all 0.703
_refine_ls_R_factor_all 0.1363
_refine_ls_R_factor_gt 0.0590
_refine_ls_shift/su_max 0.001
_refine_ls_shift/su_mean 0.000
_refine_ls_structure_factor_coef Fsqd
_refine_ls_weighting_details 'calc w=1/[\s^2^(Fo^2^)+(0.1241P)^2^+0.0000P] where P=(Fo^2^+2Fc^2^)/3'
_refine_ls_weighting_scheme calc
_refine_ls_wR_factor_gt 0.1457
_refine_ls_wR_factor_ref 0.1800
_reflns_number_gt 4379
_reflns_number_total 9382
_reflns_threshold_expression >2sigma(I)
_cod_data_source_file c5dt03766b2.cif
_cod_data_source_block 1
_cod_depositor_comments
;
The following automatic conversions were performed:

'_symmetry_cell_setting' value 'Monoclinic' changed to 'monoclinic'
according to
/usr/data/users/saulius/crontab/automatic-downloads/rss-feeds/RSC/lib/dictionaries/cif_core.dic
dictionary named 'cif_core.dic' version 2.4.2 from 2011-04-26.

Automatic conversion script
Id: cif_fix_values 3271 2015-04-21 07:52:19Z andrius 

 Adding full bibliography for 7037156.cif.
;
_cod_original_sg_symbol_H-M 'P2(1)/c  '
_cod_database_code 7037156

loop_
_symmetry_equiv_pos_as_xyz
'x, y, z'
'-x, y+1/2, -z+1/2'
'-x, -y, -z'
'x, -y-1/2, z-1/2'

loop_
_atom_site_label
_atom_site_type_symbol
_atom_site_fract_x
_atom_site_fract_y
_atom_site_fract_z
_atom_site_U_iso_or_equiv
_atom_site_adp_type
_atom_site_occupancy
_atom_site_symmetry_multiplicity
_atom_site_calc_flag
_atom_site_refinement_flags
Ru1 Ru 0.35633(4) 0.152873(13) 0.87593(3) 0.04064(15) Uani 1 1 d .
Cl1 Cl 0.3206(2) 0.08232(7) 0.37936(18) 0.0895(6) Uani 1 1 d .
Cl2 Cl 0.17580(16) 0.71306(6) 0.12770(14) 0.0738(5) Uani 1 1 d .
O10 O 0.4797(5) 0.99307(15) 0.7491(4) 0.0814(13) Uani 1 1 d .
O8 O 0.2360(7) 0.6738(2) 0.1273(8) 0.175(4) Uani 1 1 d .
O6 O 0.0529(5) 0.70847(19) 0.1087(4) 0.0980(16) Uani 1 1 d .
N5 N 0.2119(4) 0.16390(13) 0.7802(4) 0.0458(10) Uani 1 1 d .
N6 N 0.2344(4) 0.16981(14) 0.9918(3) 0.0467(10) Uani 1 1 d .
N8 N 0.4046(4) 0.21368(14) 0.8376(4) 0.0488(11) Uani 1 1 d .
N7 N 0.4652(4) 0.14058(14) 0.7485(3) 0.0466(10) Uani 1 1 d .
O7 O 0.1888(5) 0.7294(3) 0.2339(6) 0.178(4) Uani 1 1 d .
O9 O 0.7041(4) 0.06340(15) 0.2606(4) 0.0752(12) Uani 1 1 d .
C25 C 0.1184(5) 0.18040(16) 0.8319(4) 0.0462(12) Uani 1 1 d .
C26 C 0.1303(5) 0.18339(16) 0.9513(4) 0.0472(13) Uani 1 1 d .
C30 C 0.2494(6) 0.16881(19) 1.1016(4) 0.0598(15) Uani 1 1 d .
H30 H 0.3195 0.1588 1.1300 0.072 Uiso 1 1 calc R
C29 C 0.1633(6) 0.1822(2) 1.1726(5) 0.0682(17) Uani 1 1 d .
H29 H 0.1751 0.1809 1.2481 0.082 Uiso 1 1 calc R
C28 C 0.0624(6) 0.1970(2) 1.1320(6) 0.0717(18) Uani 1 1 d .
H28 H 0.0048 0.2067 1.1797 0.086 Uiso 1 1 calc R
C27 C 0.0430(6) 0.19798(19) 1.0198(6) 0.0643(16) Uani 1 1 d .
H27 H -0.0269 0.2082 0.9914 0.077 Uiso 1 1 calc R
C24 C 0.0188(5) 0.19270(19) 0.7738(5) 0.0634(16) Uani 1 1 d .
H24 H -0.0458 0.2034 0.8110 0.076 Uiso 1 1 calc R
C23 C 0.0170(6) 0.1889(2) 0.6619(6) 0.0714(18) Uani 1 1 d .
H23 H -0.0485 0.1974 0.6225 0.086 Uiso 1 1 calc R
C22 C 0.1113(6) 0.1728(2) 0.6089(5) 0.0687(17) Uani 1 1 d .
H22 H 0.1113 0.1700 0.5329 0.082 Uiso 1 1 calc R
C21 C 0.2071(5) 0.16076(18) 0.6696(5) 0.0550(14) Uani 1 1 d .
H21 H 0.2717 0.1499 0.6327 0.066 Uiso 1 1 calc R
N1 N 0.4984(4) 0.14806(13) 0.9803(4) 0.0437(10) Uani 1 1 d .
C3 C 0.5094(4) 0.11176(16) 1.0359(4) 0.0417(11) Uani 1 1 d .
C4 C 0.4234(4) 0.07887(16) 1.0159(4) 0.0410(11) Uani 1 1 d .
N4 N 0.4101(4) 0.03952(13) 1.0632(3) 0.0444(10) Uani 1 1 d .
H4N H 0.4524 0.0286 1.1145 0.053 Uiso 1 1 calc R
C6 C 0.3166(4) 0.02044(16) 1.0137(4) 0.0437(12) Uani 1 1 d .
C7 C 0.2626(5) -0.02081(16) 1.0395(4) 0.0460(12) Uani 1 1 d .
C20 C 0.1626(4) -0.03064(16) 0.9754(4) 0.0465(12) Uani 1 1 d .
C19 C 0.1202(4) -0.00230(16) 0.8919(4) 0.0448(12) Uani 1 1 d .
C18 C 0.1796(4) 0.03759(17) 0.8678(4) 0.0445(12) Uani 1 1 d .
C5 C 0.2760(4) 0.04859(15) 0.9352(4) 0.0409(11) Uani 1 1 d .
N3 N 0.3452(3) 0.08614(13) 0.9364(3) 0.0397(9) Uani 1 1 d .
C17 C 0.1386(5) 0.06248(19) 0.7804(5) 0.0592(15) Uani 1 1 d .
H17 H 0.1776 0.0879 0.7618 0.071 Uiso 1 1 calc R
C16 C 0.0419(6) 0.0505(2) 0.7211(6) 0.078(2) Uani 1 1 d .
H16 H 0.0172 0.0676 0.6627 0.094 Uiso 1 1 calc R
C15 C -0.0184(6) 0.0133(2) 0.7476(5) 0.0672(17) Uani 1 1 d .
H15 H -0.0859 0.0063 0.7094 0.081 Uiso 1 1 calc R
C14 C 0.0204(5) -0.01371(18) 0.8307(5) 0.0523(14) Uani 1 1 d .
C13 C -0.0388(5) -0.05265(19) 0.8584(5) 0.0594(15) Uani 1 1 d .
H13 H -0.1066 -0.0597 0.8208 0.071 Uiso 1 1 calc R
C12 C -0.0013(5) -0.0790(2) 0.9349(5) 0.0612(16) Uani 1 1 d .
H12 H -0.0426 -0.1043 0.9494 0.073 Uiso 1 1 calc R
C11 C 0.1026(5) -0.06974(18) 0.9976(5) 0.0529(14) Uani 1 1 d .
C10 C 0.1446(6) -0.0967(2) 1.0793(6) 0.0653(17) Uani 1 1 d .
H10 H 0.1051 -0.1224 1.0939 0.078 Uiso 1 1 calc R
C9 C 0.2424(6) -0.08709(18) 1.1397(5) 0.0639(16) Uani 1 1 d .
H9 H 0.2684 -0.1063 1.1933 0.077 Uiso 1 1 calc R
C8 C 0.3021(5) -0.04864(18) 1.1203(5) 0.0586(15) Uani 1 1 d .
H8 H 0.3678 -0.0417 1.1612 0.070 Uiso 1 1 calc R
N2 N 0.6054(4) 0.11253(14) 1.1012(4) 0.0490(11) Uani 1 1 d .
H2N H 0.6286 0.0924 1.1450 0.059 Uiso 1 1 calc R
C2 C 0.6576(5) 0.15176(19) 1.0833(5) 0.0569(15) Uani 1 1 d .
H2 H 0.7249 0.1620 1.1167 0.068 Uiso 1 1 calc R
C1 C 0.5926(5) 0.17306(18) 1.0074(4) 0.0506(13) Uani 1 1 d .
H1 H 0.6094 0.2003 0.9785 0.061 Uiso 1 1 calc R
C36 C 0.4871(5) 0.21685(19) 0.7571(5) 0.0569(15) Uani 1 1 d .
C37 C 0.5353(6) 0.2573(2) 0.7323(6) 0.080(2) Uani 1 1 d .
H37 H 0.5919 0.2594 0.6781 0.096 Uiso 1 1 calc R
C38 C 0.4999(7) 0.2943(2) 0.7873(7) 0.088(2) Uani 1 1 d .
H38 H 0.5333 0.3210 0.7714 0.105 Uiso 1 1 calc R
C39 C 0.4160(7) 0.2909(2) 0.8649(7) 0.0755(19) Uani 1 1 d .
H39 H 0.3892 0.3154 0.9017 0.091 Uiso 1 1 calc R
C40 C 0.3706(5) 0.2502(2) 0.8882(5) 0.0611(15) Uani 1 1 d .
H40 H 0.3135 0.2481 0.9419 0.073 Uiso 1 1 calc R
C35 C 0.5192(5) 0.1756(2) 0.7045(5) 0.0538(14) Uani 1 1 d .
C31 C 0.4857(5) 0.1014(2) 0.7023(5) 0.0572(15) Uani 1 1 d .
H31 H 0.4483 0.0772 0.7312 0.069 Uiso 1 1 calc R
C32 C 0.5591(6) 0.0957(2) 0.6149(5) 0.0752(19) Uani 1 1 d .
H32 H 0.5711 0.0682 0.5858 0.090 Uiso 1 1 calc R
C33 C 0.6131(7) 0.1301(3) 0.5718(6) 0.089(2) Uani 1 1 d .
H33 H 0.6621 0.1266 0.5117 0.107 Uiso 1 1 calc R
C34 C 0.5961(6) 0.1716(3) 0.6174(6) 0.078(2) Uani 1 1 d .
H34 H 0.6354 0.1956 0.5898 0.094 Uiso 1 1 calc R
O3 O 0.2929(11) 0.1029(4) 0.4642(9) 0.251(6) Uani 1 1 d .
O1 O 0.3960(13) 0.1004(3) 0.3098(11) 0.273(8) Uani 1 1 d .
O5 O 0.2215(6) 0.7410(3) 0.0542(7) 0.163(3) Uani 1 1 d .
C42 C 0.9504(9) 0.0844(4) 0.4306(8) 0.142(4) Uani 1 1 d .
H42B H 0.9715 0.1081 0.3836 0.213 Uiso 1 1 calc R
H42C H 1.0107 0.0628 0.4292 0.213 Uiso 1 1 calc R
H42A H 0.9405 0.0948 0.5043 0.213 Uiso 1 1 calc R
N9 N 0.8415(5) 0.0652(2) 0.3921(5) 0.0833(18) Uani 1 1 d .
C43 C 0.7906(6) 0.0784(2) 0.3003(5) 0.0686(18) Uani 1 1 d .
H43 H 0.8253 0.1014 0.2632 0.082 Uiso 1 1 calc R
C41 C 0.7995(9) 0.0289(3) 0.4524(7) 0.116(3) Uani 1 1 d .
H41A H 0.7228 0.0216 0.4275 0.174 Uiso 1 1 calc R
H41B H 0.7969 0.0361 0.5291 0.174 Uiso 1 1 calc R
H41C H 0.8505 0.0046 0.4415 0.174 Uiso 1 1 calc R
O4 O 0.3591(19) 0.0445(3) 0.4006(13) 0.359(13) Uani 1 1 d .
O2 O 0.2387(16) 0.0666(10) 0.3369(18) 0.489(18) Uani 1 1 d .

loop_
_atom_site_aniso_label
_atom_site_aniso_U_11
_atom_site_aniso_U_22
_atom_site_aniso_U_33
_atom_site_aniso_U_23
_atom_site_aniso_U_13
_atom_site_aniso_U_12
Ru1 0.0445(2) 0.0390(2) 0.0384(2) 0.00219(18) -0.00048(16) -0.00183(19)
Cl1 0.1000(15) 0.0868(14) 0.0816(13) -0.0153(11) -0.0216(12) -0.0056(12)
Cl2 0.0779(12) 0.0777(12) 0.0658(11) 0.0008(8) 0.0110(9) 0.0202(9)
O10 0.097(4) 0.068(3) 0.079(3) 0.003(2) -0.028(3) 0.003(2)
O8 0.142(6) 0.118(6) 0.265(11) -0.006(6) 0.028(7) 0.050(5)
O6 0.084(4) 0.130(5) 0.080(3) -0.008(3) -0.016(3) -0.009(3)
N5 0.054(3) 0.035(2) 0.048(3) 0.0028(18) 0.001(2) -0.004(2)
N6 0.054(3) 0.040(2) 0.046(3) 0.001(2) -0.005(2) -0.005(2)
N8 0.046(3) 0.042(3) 0.059(3) 0.011(2) -0.004(2) -0.005(2)
N7 0.049(3) 0.048(3) 0.042(2) 0.006(2) -0.005(2) -0.004(2)
O7 0.076(4) 0.343(12) 0.115(5) -0.084(6) -0.024(4) 0.032(5)
O9 0.071(3) 0.084(3) 0.071(3) 0.009(2) -0.018(2) 0.001(3)
C25 0.053(3) 0.034(3) 0.051(3) 0.005(2) -0.003(3) 0.000(2)
C26 0.054(3) 0.035(3) 0.053(3) -0.002(2) 0.005(3) -0.004(2)
C30 0.082(4) 0.056(3) 0.041(3) -0.005(3) 0.001(3) -0.001(3)
C29 0.081(5) 0.077(5) 0.046(3) -0.009(3) 0.013(3) 0.001(4)
C28 0.079(5) 0.060(4) 0.076(5) -0.012(3) 0.025(4) 0.006(4)
C27 0.068(4) 0.052(4) 0.073(4) 0.006(3) 0.013(3) 0.009(3)
C24 0.060(4) 0.057(4) 0.074(4) 0.008(3) -0.005(3) 0.017(3)
C23 0.074(5) 0.070(4) 0.070(4) 0.017(3) -0.027(4) 0.007(4)
C22 0.083(5) 0.072(4) 0.051(4) 0.008(3) -0.012(3) -0.002(4)
C21 0.060(4) 0.058(4) 0.047(3) 0.006(3) -0.008(3) 0.001(3)
N1 0.047(2) 0.036(2) 0.048(2) 0.0016(19) 0.0002(19) -0.0067(19)
C3 0.041(3) 0.042(3) 0.042(3) -0.005(2) -0.006(2) 0.003(2)
C4 0.046(3) 0.036(3) 0.041(3) 0.003(2) -0.001(2) 0.001(2)
N4 0.043(2) 0.046(3) 0.045(2) 0.0067(19) -0.0053(19) 0.002(2)
C6 0.040(3) 0.041(3) 0.050(3) -0.001(2) -0.003(2) -0.002(2)
C7 0.048(3) 0.035(3) 0.056(3) 0.001(2) 0.002(2) 0.001(2)
C20 0.046(3) 0.039(3) 0.055(3) -0.006(2) 0.004(2) 0.001(2)
C19 0.048(3) 0.041(3) 0.045(3) -0.009(2) 0.000(2) 0.000(2)
C18 0.044(3) 0.047(3) 0.043(3) 0.001(2) -0.002(2) 0.004(2)
C5 0.042(3) 0.036(3) 0.044(3) 0.000(2) 0.001(2) -0.002(2)
N3 0.041(2) 0.038(2) 0.040(2) 0.0009(18) -0.0049(18) -0.0022(18)
C17 0.074(4) 0.048(3) 0.055(3) -0.003(3) -0.016(3) -0.012(3)
C16 0.098(5) 0.062(4) 0.075(4) 0.000(3) -0.038(4) 0.001(4)
C15 0.072(4) 0.054(4) 0.075(4) -0.010(3) -0.025(3) -0.002(3)
C14 0.050(3) 0.051(3) 0.056(3) -0.015(3) -0.005(3) 0.001(3)
C13 0.057(4) 0.060(4) 0.062(4) -0.012(3) -0.008(3) -0.009(3)
C12 0.059(4) 0.051(4) 0.074(4) -0.008(3) 0.008(3) -0.017(3)
C11 0.054(3) 0.048(3) 0.056(3) -0.010(3) 0.006(3) -0.012(3)
C10 0.066(4) 0.049(4) 0.081(4) -0.002(3) 0.008(3) -0.017(3)
C9 0.083(5) 0.040(3) 0.068(4) 0.013(3) -0.007(3) 0.001(3)
C8 0.063(4) 0.046(3) 0.067(4) 0.011(3) -0.010(3) -0.004(3)
N2 0.050(3) 0.042(3) 0.055(3) 0.002(2) -0.007(2) -0.006(2)
C2 0.052(3) 0.060(4) 0.059(3) -0.007(3) -0.013(3) -0.010(3)
C1 0.055(3) 0.045(3) 0.052(3) -0.002(3) -0.007(3) -0.010(3)
C36 0.050(3) 0.058(4) 0.062(4) 0.021(3) -0.007(3) -0.005(3)
C37 0.084(5) 0.067(5) 0.088(5) 0.033(4) 0.002(4) -0.012(4)
C38 0.082(5) 0.059(5) 0.122(7) 0.038(5) -0.015(5) -0.018(4)
C39 0.090(5) 0.043(4) 0.094(5) 0.009(3) -0.013(4) 0.001(3)
C40 0.065(4) 0.047(3) 0.072(4) 0.003(3) -0.004(3) -0.009(3)
C35 0.048(3) 0.066(4) 0.047(3) 0.010(3) 0.001(3) 0.002(3)
C31 0.054(3) 0.067(4) 0.050(3) 0.004(3) 0.001(3) 0.003(3)
C32 0.086(5) 0.082(5) 0.058(4) -0.001(4) 0.014(4) 0.008(4)
C33 0.095(6) 0.102(6) 0.071(5) 0.003(5) 0.022(4) 0.025(5)
C34 0.065(4) 0.098(6) 0.072(5) 0.034(4) 0.007(4) -0.008(4)
O3 0.268(13) 0.307(14) 0.178(9) -0.122(10) 0.046(9) 0.055(10)
O1 0.389(19) 0.117(7) 0.312(14) -0.015(8) 0.213(15) -0.011(8)
O5 0.128(5) 0.175(7) 0.186(7) 0.099(6) 0.006(5) -0.011(5)
C42 0.161(10) 0.153(10) 0.113(8) -0.012(7) -0.070(7) -0.003(8)
N9 0.086(4) 0.103(5) 0.060(4) -0.012(3) -0.021(3) 0.018(4)
C43 0.073(5) 0.080(5) 0.053(4) 0.006(3) -0.010(3) 0.009(4)
C41 0.148(8) 0.111(7) 0.089(6) 0.047(5) 0.001(6) 0.025(6)
O4 0.63(3) 0.114(7) 0.331(16) 0.057(9) 0.32(2) 0.086(12)
O2 0.278(19) 0.76(5) 0.43(3) -0.06(3) -0.23(2) -0.15(2)

loop_
_atom_type_symbol
_atom_type_description
_atom_type_scat_dispersion_real
_atom_type_scat_dispersion_imag
_atom_type_scat_source
C C 0.0033 0.0016 'International Tables Vol C Tables 4.2.6.8 and 6.1.1.4'
H H 0.0000 0.0000 'International Tables Vol C Tables 4.2.6.8 and 6.1.1.4'
N N 0.0061 0.0033 'International Tables Vol C Tables 4.2.6.8 and 6.1.1.4'
O O 0.0106 0.0060 'International Tables Vol C Tables 4.2.6.8 and 6.1.1.4'
Cl Cl 0.1484 0.1585 'International Tables Vol C Tables 4.2.6.8 and 6.1.1.4'
Ru Ru -1.2594 0.8363 'International Tables Vol C Tables 4.2.6.8 and 6.1.1.4'

loop_
_geom_angle_atom_site_label_1
_geom_angle_atom_site_label_2
_geom_angle_atom_site_label_3
_geom_angle
N8 Ru1 N7 79.97(18)
N8 Ru1 N5 86.38(17)
N7 Ru1 N5 95.43(17)
N8 Ru1 N6 96.39(18)
N7 Ru1 N6 173.01(17)
N5 Ru1 N6 78.31(17)
N8 Ru1 N1 89.54(16)
N7 Ru1 N1 88.31(17)
N5 Ru1 N1 173.91(17)
N6 Ru1 N1 97.68(17)
N8 Ru1 N3 166.14(16)
N7 Ru1 N3 96.80(16)
N5 Ru1 N3 107.39(15)
N6 Ru1 N3 88.12(16)
N1 Ru1 N3 76.85(15)
O2 Cl1 O3 111.5(14)
O2 Cl1 O4 89.5(15)
O3 Cl1 O4 112.6(9)
O2 Cl1 O1 114.3(13)
O3 Cl1 O1 118.5(8)
O4 Cl1 O1 106.6(7)
O5 Cl2 O8 111.0(5)
O5 Cl2 O7 110.1(6)
O8 Cl2 O7 105.2(6)
O5 Cl2 O6 109.8(4)
O8 Cl2 O6 113.7(4)
O7 Cl2 O6 106.8(4)
C25 N5 C21 117.4(5)
C25 N5 Ru1 116.2(3)
C21 N5 Ru1 125.9(4)
C30 N6 C26 118.6(5)
C30 N6 Ru1 126.0(4)
C26 N6 Ru1 115.4(3)
C40 N8 C36 118.2(5)
C40 N8 Ru1 126.5(4)
C36 N8 Ru1 115.1(4)
C31 N7 C35 117.8(5)
C31 N7 Ru1 126.3(4)
C35 N7 Ru1 115.8(4)
N5 C25 C24 121.3(5)
N5 C25 C26 114.5(5)
C24 C25 C26 124.2(5)
N6 C26 C27 121.3(5)
N6 C26 C25 115.0(5)
C27 C26 C25 123.6(6)
N6 C30 C29 121.7(6)
N6 C30 H30 119.2
C29 C30 H30 119.2
C28 C29 C30 119.4(6)
C28 C29 H29 120.3
C30 C29 H29 120.3
C29 C28 C27 120.7(6)
C29 C28 H28 119.6
C27 C28 H28 119.6
C26 C27 C28 118.2(6)
C26 C27 H27 120.9
C28 C27 H27 120.9
C23 C24 C25 119.6(6)
C23 C24 H24 120.2
C25 C24 H24 120.2
C22 C23 C24 119.6(6)
C22 C23 H23 120.2
C24 C23 H23 120.2
C23 C22 C21 118.8(6)
C23 C22 H22 120.6
C21 C22 H22 120.6
N5 C21 C22 123.3(6)
N5 C21 H21 118.4
C22 C21 H21 118.4
C3 N1 C1 106.1(4)
C3 N1 Ru1 116.9(3)
C1 N1 Ru1 136.9(4)
N1 C3 N2 111.4(4)
N1 C3 C4 116.5(4)
N2 C3 C4 132.0(5)
N3 C4 N4 112.5(4)
N3 C4 C3 117.8(4)
N4 C4 C3 129.6(5)
C4 N4 C6 106.6(4)
C4 N4 H4N 126.7
C6 N4 H4N 126.7
N4 C6 C5 107.7(4)
N4 C6 C7 128.2(5)
C5 C6 C7 124.0(5)
C8 C7 C20 121.6(5)
C8 C7 C6 123.9(5)
C20 C7 C6 114.4(5)
C11 C20 C7 118.1(5)
C11 C20 C19 119.4(5)
C7 C20 C19 122.5(5)
C14 C19 C20 120.1(5)
C14 C19 C18 119.4(5)
C20 C19 C18 120.5(5)
C17 C18 C5 125.0(5)
C17 C18 C19 117.8(5)
C5 C18 C19 117.2(4)
C6 C5 N3 108.7(4)
C6 C5 C18 121.2(4)
N3 C5 C18 130.2(4)
C4 N3 C5 104.5(4)
C4 N3 Ru1 111.2(3)
C5 N3 Ru1 143.5(3)
C16 C17 C18 121.8(6)
C16 C17 H17 119.1
C18 C17 H17 119.1
C17 C16 C15 120.4(6)
C17 C16 H16 119.8
C15 C16 H16 119.8
C16 C15 C14 120.6(6)
C16 C15 H15 119.7
C14 C15 H15 119.7
C15 C14 C19 119.9(5)
C15 C14 C13 121.8(5)
C19 C14 C13 118.3(5)
C12 C13 C14 122.3(6)
C12 C13 H13 118.8
C14 C13 H13 118.8
C13 C12 C11 121.8(5)
C13 C12 H12 119.1
C11 C12 H12 119.1
C10 C11 C20 118.6(5)
C10 C11 C12 123.4(5)
C20 C11 C12 118.0(6)
C9 C10 C11 122.7(5)
C9 C10 H10 118.7
C11 C10 H10 118.7
C10 C9 C8 119.8(6)
C10 C9 H9 120.1
C8 C9 H9 120.1
C7 C8 C9 119.2(6)
C7 C8 H8 120.4
C9 C8 H8 120.4
C3 N2 C2 106.1(4)
C3 N2 H2N 127.0
C2 N2 H2N 127.0
C1 C2 N2 107.2(5)
C1 C2 H2 126.4
N2 C2 H2 126.4
C2 C1 N1 109.1(5)
C2 C1 H1 125.4
N1 C1 H1 125.4
N8 C36 C37 119.6(6)
N8 C36 C35 115.2(5)
C37 C36 C35 125.3(6)
C38 C37 C36 120.9(7)
C38 C37 H37 119.5
C36 C37 H37 119.5
C39 C38 C37 119.0(6)
C39 C38 H38 120.5
C37 C38 H38 120.5
C38 C39 C40 118.6(7)
C38 C39 H39 120.7
C40 C39 H39 120.7
N8 C40 C39 123.7(6)
N8 C40 H40 118.1
C39 C40 H40 118.1
N7 C35 C34 121.5(6)
N7 C35 C36 113.7(5)
C34 C35 C36 124.9(6)
N7 C31 C32 123.1(6)
N7 C31 H31 118.5
C32 C31 H31 118.5
C33 C32 C31 119.3(7)
C33 C32 H32 120.3
C31 C32 H32 120.3
C32 C33 C34 120.0(7)
C32 C33 H33 120.0
C34 C33 H33 120.0
C35 C34 C33 118.2(6)
C35 C34 H34 120.9
C33 C34 H34 120.9
N9 C42 H42B 109.5
N9 C42 H42C 109.5
H42B C42 H42C 109.5
N9 C42 H42A 109.5
H42B C42 H42A 109.5
H42C C42 H42A 109.5
C43 N9 C41 121.8(7)
C43 N9 C42 121.7(8)
C41 N9 C42 116.3(7)
O9 C43 N9 126.1(7)
O9 C43 H43 117.0
N9 C43 H43 117.0
N9 C41 H41A 109.5
N9 C41 H41B 109.5
H41A C41 H41B 109.5
N9 C41 H41C 109.5
H41A C41 H41C 109.5
H41B C41 H41C 109.5

loop_
_geom_bond_atom_site_label_1
_geom_bond_atom_site_label_2
_geom_bond_distance
Ru1 N8 2.008(4)
Ru1 N7 2.030(4)
Ru1 N5 2.057(5)
Ru1 N6 2.057(4)
Ru1 N1 2.075(4)
Ru1 N3 2.187(4)
Cl1 O2 1.179(13)
Cl1 O3 1.253(8)
Cl1 O4 1.274(11)
Cl1 O1 1.334(9)
Cl2 O5 1.349(7)
Cl2 O8 1.393(7)
Cl2 O7 1.397(6)
Cl2 O6 1.439(5)
N5 C25 1.346(7)
N5 C21 1.353(7)
N6 C30 1.349(7)
N6 C26 1.361(7)
N8 C40 1.340(7)
N8 C36 1.368(7)
N7 C31 1.351(7)
N7 C35 1.356(7)
O9 C43 1.198(8)
C25 C24 1.398(8)
C25 C26 1.465(8)
C26 C27 1.380(8)
C30 C29 1.377(8)
C30 H30 0.9300
C29 C28 1.341(10)
C29 H29 0.9300
C28 C27 1.386(9)
C28 H28 0.9300
C27 H27 0.9300
C24 C23 1.369(9)
C24 H24 0.9300
C23 C22 1.356(9)
C23 H23 0.9300
C22 C21 1.378(9)
C22 H22 0.9300
C21 H21 0.9300
N1 C3 1.313(6)
N1 C1 1.369(7)
C3 N2 1.362(6)
C3 C4 1.437(7)
C4 N3 1.340(6)
C4 N4 1.350(6)
N4 C6 1.366(6)
N4 H4N 0.8600
C6 C5 1.373(7)
C6 C7 1.449(7)
C7 C8 1.382(7)
C7 C20 1.423(7)
C20 C11 1.413(7)
C20 C19 1.427(7)
C19 C14 1.413(7)
C19 C18 1.436(7)
C18 C17 1.394(7)
C18 C5 1.420(7)
C5 N3 1.404(6)
C17 C16 1.377(8)
C17 H17 0.9300
C16 C15 1.378(9)
C16 H16 0.9300
C15 C14 1.384(8)
C15 H15 0.9300
C14 C13 1.420(8)
C13 C12 1.308(8)
C13 H13 0.9300
C12 C11 1.446(8)
C12 H12 0.9300
C11 C10 1.384(9)
C10 C9 1.376(9)
C10 H10 0.9300
C9 C8 1.389(8)
C9 H9 0.9300
C8 H8 0.9300
N2 C2 1.366(7)
N2 H2N 0.8600
C2 C1 1.357(8)
C2 H2 0.9300
C1 H1 0.9300
C36 C37 1.396(8)
C36 C35 1.469(9)
C37 C38 1.382(11)
C37 H37 0.9300
C38 C39 1.355(10)
C38 H38 0.9300
C39 C40 1.388(8)
C39 H39 0.9300
C40 H40 0.9300
C35 C34 1.388(9)
C31 C32 1.370(8)
C31 H31 0.9300
C32 C33 1.336(10)
C32 H32 0.9300
C33 C34 1.406(11)
C33 H33 0.9300
C34 H34 0.9300
C42 N9 1.462(11)
C42 H42B 0.9600
C42 H42C 0.9600
C42 H42A 0.9600
N9 C43 1.327(8)
N9 C41 1.421(10)
C43 H43 0.9300
C41 H41A 0.9600
C41 H41B 0.9600
C41 H41C 0.9600
